data_2207067
loop_
_publ_author_name
'D. Gayathri'
'P. G. Aravindan'
'D. Velmurugan'
'K. Ravikumar'
'A. R. Sureshbabu'

_publ_section_title
1'-Phenyl-2',3',5',6',7',7a'-hexahydroindan-2-spiro-2'-1<i>H</i>-pyrrolizine-3'-spiro-11'-indeno[1,2-<i>b</i>]quinoxaline-1,3-dione
_journal_coeditor_code SJ6126
_journal_issue 10
_journal_name_full 'Acta Crystallographica Section E'
_journal_page_first o3124
_journal_page_last o3126
_journal_paper_doi 10.1107/S1600536805027261
_journal_volume 61
_journal_year 2005
_chemical_formula_iupac 'C35 H25 N3 O2'
_chemical_formula_moiety 'C35 H25 N3 O2'
_chemical_formula_sum 'C35 H25 N3 O2'
_chemical_formula_weight 519.58
_chemical_name_systematic
;
1'-Phenyl-2',3',5',6',7',7a'-hexahydroindan-2-spiro-2'-1H-pyrrolizidine-3'-
spiro-11'-indeno[1,2-b]quinoxaline-1,3-dione
;
_space_group_IT_number 14
_symmetry_cell_setting monoclinic
_symmetry_space_group_name_Hall '-P 2ybc'
_symmetry_space_group_name_H-M 'P 1 21/c 1'
_atom_sites_solution_hydrogens geom
_atom_sites_solution_primary direct
_atom_sites_solution_secondary difmap
_audit_creation_method SHELXL97
_cell_angle_alpha 90.00
_cell_angle_beta 99.415(2)
_cell_angle_gamma 90.00
_cell_formula_units_Z 4
_cell_length_a 11.1149(14)
_cell_length_b 12.4670(16)
_cell_length_c 18.646(2)
_cell_measurement_reflns_used 2836
_cell_measurement_temperature 293(2)
_cell_measurement_theta_max 25.24
_cell_measurement_theta_min 2.30
_cell_volume 2549.0(5)
_computing_cell_refinement 'SAINT (Bruker, 2001)'
_computing_data_collection 'SMART (Bruker, 2001)'
_computing_data_reduction SAINT
_computing_molecular_graphics 'PLATON (Spek, 2003)'
_computing_publication_material 'SHELXL97 and PARST (Nardelli, 1995)'
_computing_structure_refinement 'SHELXL97 (Sheldrick, 1997)'
_computing_structure_solution 'SHELXS97 (Sheldrick, 1997)'
_diffrn_ambient_temperature 293(2)
_diffrn_measured_fraction_theta_full 0.95
_diffrn_measured_fraction_theta_max 0.932
_diffrn_measurement_device_type 'Bruker SMART APEX CCD area-detector'
_diffrn_measurement_method \w
_diffrn_radiation_monochromator graphite
_diffrn_radiation_source 'fine-focus sealed tube'
_diffrn_radiation_type MoK\a
_diffrn_radiation_wavelength 0.71073
_diffrn_reflns_av_R_equivalents 0.0286
_diffrn_reflns_av_sigmaI/netI 0.0237
_diffrn_reflns_limit_h_max 14
_diffrn_reflns_limit_h_min -14
_diffrn_reflns_limit_k_max 16
_diffrn_reflns_limit_k_min -16
_diffrn_reflns_limit_l_max 23
_diffrn_reflns_limit_l_min -23
_diffrn_reflns_number 28930
_diffrn_reflns_theta_full 25.00
_diffrn_reflns_theta_max 28.04
_diffrn_reflns_theta_min 1.86
_diffrn_standards_number 0
_exptl_absorpt_coefficient_mu 0.085
_exptl_absorpt_correction_type none
_exptl_crystal_colour colourless
_exptl_crystal_density_diffrn 1.354
_exptl_crystal_density_method 'not measured'
_exptl_crystal_description block
_exptl_crystal_F_000 1088
_exptl_crystal_size_max 0.25
_exptl_crystal_size_mid 0.22
_exptl_crystal_size_min 0.20
_refine_diff_density_max 0.337
_refine_diff_density_min -0.175
_refine_ls_extinction_method none
_refine_ls_goodness_of_fit_ref 1.027
_refine_ls_hydrogen_treatment constr
_refine_ls_matrix_type full
_refine_ls_number_parameters 361
_refine_ls_number_reflns 6030
_refine_ls_number_restraints 0
_refine_ls_restrained_S_all 1.027
_refine_ls_R_factor_all 0.0586
_refine_ls_R_factor_gt 0.0467
_refine_ls_shift/su_max 0.001
_refine_ls_shift/su_mean 0.000
_refine_ls_structure_factor_coef Fsqd
_refine_ls_weighting_details 'calc w = 1/[\s^2^(Fo^2^)+(0.0697P)^2^+0.4648P] where P = (Fo^2^+2Fc^2^)/3'
_refine_ls_weighting_scheme calc
_refine_ls_wR_factor_gt 0.1193
_refine_ls_wR_factor_ref 0.1279
_reflns_number_gt 4851
_reflns_number_total 6030
_reflns_threshold_expression I>2\s(I)
_cod_data_source_file sj6126.cif
_cod_data_source_block I
_cod_original_cell_volume 2548.9(6)
_cod_original_sg_symbol_H-M 'P 21/c'
_cod_database_code 2207067
_cod_database_fobs_code 2207067

loop_
_symmetry_equiv_pos_as_xyz
'x, y, z'
'-x, y+1/2, -z+1/2'
'-x, -y, -z'
'x, -y-1/2, z-1/2'

loop_
_atom_site_label
_atom_site_fract_x
_atom_site_fract_y
_atom_site_fract_z
_atom_site_U_iso_or_equiv
_atom_site_adp_type
_atom_site_calc_flag
_atom_site_refinement_flags
_atom_site_occupancy
_atom_site_type_symbol
C1 0.65685(11) 1.16724(10) 0.22936(6) 0.0314(3) Uani d . 1 C
C2 0.76023(11) 1.08887(10) 0.26801(6) 0.0318(3) Uani d . 1 C
C3 0.69053(11) 1.02776(11) 0.31976(7) 0.0351(3) Uani d . 1 C
H3 0.6312 0.9820 0.2893 0.042 Uiso calc R 1 H
C4 0.61781(12) 1.11704(11) 0.34902(7) 0.0376(3) Uani d . 1 C
H4 0.6665 1.1471 0.3930 0.045 Uiso calc R 1 H
C5 0.48984(14) 1.09399(14) 0.36392(9) 0.0511(4) Uani d . 1 C
H5A 0.4508 1.0380 0.3322 0.061 Uiso calc R 1 H
H5B 0.4908 1.0732 0.4141 0.061 Uiso calc R 1 H
C6 0.42671(14) 1.20106(15) 0.34734(9) 0.0542(4) Uani d . 1 C
H6A 0.4489 1.2513 0.3870 0.065 Uiso calc R 1 H
H6B 0.3388 1.1927 0.3382 0.065 Uiso calc R 1 H
C7 0.47384(13) 1.23804(13) 0.27946(8) 0.0455(3) Uani d . 1 C
H7A 0.4275 1.2060 0.2361 0.055 Uiso calc R 1 H
H7B 0.4701 1.3155 0.2749 0.055 Uiso calc R 1 H
C8 0.69923(11) 1.26390(10) 0.18900(7) 0.0336(3) Uani d . 1 C
C9 0.77170(12) 1.34975(11) 0.21599(8) 0.0409(3) Uani d . 1 C
H9 0.8033 1.3539 0.2653 0.049 Uiso calc R 1 H
C10 0.79648(14) 1.42914(12) 0.16883(9) 0.0482(4) Uani d . 1 C
H10 0.8460 1.4864 0.1868 0.058 Uiso calc R 1 H
C11 0.74941(15) 1.42535(13) 0.09558(9) 0.0510(4) Uani d . 1 C
H11 0.7691 1.4787 0.0646 0.061 Uiso calc R 1 H
C12 0.67336(14) 1.34261(12) 0.06834(8) 0.0461(3) Uani d . 1 C
H12 0.6396 1.3403 0.0193 0.055 Uiso calc R 1 H
C13 0.64825(12) 1.26295(11) 0.11553(7) 0.0359(3) Uani d . 1 C
C14 0.56357(11) 1.17368(10) 0.10203(7) 0.0338(3) Uani d . 1 C
C15 0.41156(12) 1.06881(11) 0.04688(7) 0.0365(3) Uani d . 1 C
C16 0.32318(14) 1.04302(12) -0.01387(8) 0.0454(3) Uani d . 1 C
H16 0.3163 1.0845 -0.0558 0.054 Uiso calc R 1 H
C17 0.24800(14) 0.95764(14) -0.01120(8) 0.0497(4) Uani d . 1 C
H17 0.1899 0.9412 -0.0515 0.060 Uiso calc R 1 H
C18 0.25669(13) 0.89439(13) 0.05105(8) 0.0477(3) Uani d . 1 C
H18 0.2052 0.8357 0.0517 0.057 Uiso calc R 1 H
C19 0.34050(13) 0.91813(12) 0.11119(8) 0.0422(3) Uani d . 1 C
H19 0.3453 0.8758 0.1527 0.051 Uiso calc R 1 H
C20 0.41913(11) 1.00588(10) 0.11061(7) 0.0343(3) Uani d . 1 C
C21 0.56892(11) 1.11304(10) 0.16721(6) 0.0316(3) Uani d . 1 C
C22 0.81761(12) 1.01894(11) 0.21518(7) 0.0352(3) Uani d . 1 C
C23 0.93565(12) 1.06798(12) 0.20646(7) 0.0399(3) Uani d . 1 C
C24 1.01376(14) 1.04273(15) 0.15768(9) 0.0531(4) Uani d . 1 C
H24 0.9982 0.9848 0.1261 0.064 Uiso calc R 1 H
C25 1.11488(15) 1.10661(18) 0.15781(10) 0.0644(5) Uani d . 1 C
H25 1.1673 1.0926 0.1248 0.077 Uiso calc R 1 H
C26 1.14013(15) 1.19111(16) 0.20600(11) 0.0632(5) Uani d . 1 C
H26 1.2081 1.2338 0.2040 0.076 Uiso calc R 1 H
C27 1.06659(13) 1.21324(13) 0.25693(10) 0.0520(4) Uani d . 1 C
H27 1.0857 1.2679 0.2908 0.062 Uiso calc R 1 H
C28 0.96321(12) 1.15082(11) 0.25568(7) 0.0389(3) Uani d . 1 C
C29 0.86862(11) 1.15845(11) 0.30279(7) 0.0358(3) Uani d . 1 C
C30 0.76008(13) 0.95593(11) 0.37774(7) 0.0389(3) Uani d . 1 C
C31 0.88517(15) 0.94746(15) 0.39386(10) 0.0601(5) Uani d . 1 C
H31 0.9333 0.9873 0.3673 0.072 Uiso calc R 1 H
C32 0.94052(17) 0.88068(17) 0.44891(11) 0.0725(6) Uani d . 1 C
H32 1.0251 0.8762 0.4586 0.087 Uiso calc R 1 H
C33 0.87299(18) 0.82161(14) 0.48887(10) 0.0634(5) Uani d . 1 C
H33 0.9108 0.7780 0.5263 0.076 Uiso calc R 1 H
C34 0.74820(18) 0.82731(14) 0.47311(9) 0.0591(4) Uani d . 1 C
H34 0.7008 0.7868 0.4997 0.071 Uiso calc R 1 H
C35 0.69284(15) 0.89305(13) 0.41788(9) 0.0511(4) Uani d . 1 C
H35 0.6082 0.8952 0.4073 0.061 Uiso calc R 1 H
N1 0.60093(9) 1.20003(9) 0.29150(6) 0.0350(2) Uani d . 1 N
N2 0.48671(10) 1.15466(9) 0.04253(6) 0.0388(3) Uani d . 1 N
N3 0.49948(10) 1.03088(9) 0.17295(6) 0.0350(2) Uani d . 1 N
O1 0.77482(9) 0.93715(8) 0.18751(5) 0.0476(3) Uani d . 1 O
O2 0.87610(9) 1.20940(9) 0.35810(6) 0.0496(3) Uani d . 1 O

loop_
_atom_site_aniso_label
_atom_site_aniso_U_11
_atom_site_aniso_U_22
_atom_site_aniso_U_33
_atom_site_aniso_U_12
_atom_site_aniso_U_13
_atom_site_aniso_U_23
C1 0.0289(6) 0.0340(6) 0.0307(6) -0.0012(5) 0.0029(5) -0.0016(5)
C2 0.0301(6) 0.0357(6) 0.0285(6) 0.0000(5) 0.0014(5) 0.0002(5)
C3 0.0324(6) 0.0408(7) 0.0310(6) -0.0041(5) 0.0015(5) 0.0007(5)
C4 0.0346(6) 0.0469(7) 0.0308(6) -0.0039(6) 0.0045(5) -0.0009(5)
C5 0.0403(8) 0.0671(10) 0.0485(8) -0.0051(7) 0.0151(6) 0.0025(7)
C6 0.0386(8) 0.0736(11) 0.0525(9) 0.0043(7) 0.0141(7) -0.0067(8)
C7 0.0345(7) 0.0576(9) 0.0437(7) 0.0084(6) 0.0044(6) -0.0045(7)
C8 0.0305(6) 0.0343(6) 0.0365(6) 0.0026(5) 0.0068(5) 0.0009(5)
C9 0.0370(7) 0.0395(7) 0.0456(7) -0.0023(6) 0.0049(6) -0.0027(6)
C10 0.0422(8) 0.0390(8) 0.0635(10) -0.0066(6) 0.0089(7) 0.0001(7)
C11 0.0492(8) 0.0451(8) 0.0607(9) -0.0040(7) 0.0152(7) 0.0143(7)
C12 0.0489(8) 0.0484(8) 0.0416(7) -0.0005(7) 0.0091(6) 0.0091(6)
C13 0.0349(6) 0.0370(7) 0.0364(6) 0.0019(5) 0.0072(5) 0.0018(5)
C14 0.0339(6) 0.0362(6) 0.0313(6) 0.0033(5) 0.0055(5) 0.0006(5)
C15 0.0354(6) 0.0394(7) 0.0333(6) 0.0036(5) 0.0016(5) -0.0021(5)
C16 0.0485(8) 0.0502(8) 0.0336(7) 0.0012(7) -0.0043(6) -0.0009(6)
C17 0.0435(8) 0.0578(9) 0.0429(8) -0.0021(7) -0.0080(6) -0.0082(7)
C18 0.0403(7) 0.0468(8) 0.0533(8) -0.0073(6) -0.0001(6) -0.0063(7)
C19 0.0393(7) 0.0423(7) 0.0431(7) -0.0018(6) 0.0014(6) 0.0017(6)
C20 0.0319(6) 0.0362(6) 0.0335(6) 0.0023(5) 0.0013(5) -0.0020(5)
C21 0.0294(6) 0.0351(6) 0.0295(6) 0.0026(5) 0.0021(5) -0.0011(5)
C22 0.0350(6) 0.0392(7) 0.0292(6) 0.0054(5) -0.0013(5) 0.0010(5)
C23 0.0330(6) 0.0478(8) 0.0381(7) 0.0086(6) 0.0039(5) 0.0056(6)
C24 0.0443(8) 0.0695(11) 0.0466(8) 0.0167(7) 0.0107(7) 0.0022(7)
C25 0.0412(8) 0.0904(14) 0.0661(11) 0.0174(9) 0.0221(8) 0.0175(10)
C26 0.0340(7) 0.0739(12) 0.0836(13) 0.0018(8) 0.0151(8) 0.0233(10)
C27 0.0339(7) 0.0519(9) 0.0687(10) -0.0015(6) 0.0033(7) 0.0079(8)
C28 0.0298(6) 0.0422(7) 0.0433(7) 0.0030(5) 0.0021(5) 0.0058(6)
C29 0.0311(6) 0.0387(7) 0.0354(6) -0.0002(5) -0.0010(5) 0.0004(5)
C30 0.0429(7) 0.0394(7) 0.0324(6) -0.0034(6) 0.0001(5) 0.0008(5)
C31 0.0433(8) 0.0687(11) 0.0661(10) -0.0014(8) 0.0022(7) 0.0266(9)
C32 0.0509(10) 0.0766(13) 0.0830(13) -0.0008(9) -0.0095(9) 0.0317(11)
C33 0.0765(12) 0.0546(10) 0.0522(9) -0.0003(9) -0.0101(8) 0.0174(8)
C34 0.0743(12) 0.0517(9) 0.0505(9) -0.0094(8) 0.0080(8) 0.0142(7)
C35 0.0488(8) 0.0510(9) 0.0522(9) -0.0073(7) 0.0041(7) 0.0089(7)
N1 0.0311(5) 0.0423(6) 0.0313(5) 0.0019(4) 0.0045(4) -0.0021(4)
N2 0.0413(6) 0.0423(6) 0.0313(5) 0.0007(5) 0.0018(5) 0.0013(5)
N3 0.0332(5) 0.0377(6) 0.0324(5) -0.0010(4) 0.0007(4) 0.0012(4)
O1 0.0496(6) 0.0445(6) 0.0463(6) 0.0007(5) 0.0008(4) -0.0102(4)
O2 0.0439(6) 0.0581(6) 0.0444(6) -0.0058(5) 0.0001(4) -0.0146(5)

loop_
_atom_type_symbol
_atom_type_description
_atom_type_scat_dispersion_real
_atom_type_scat_dispersion_imag
_atom_type_scat_source
C C 0.0033 0.0016 'International Tables Vol C Tables 4.2.6.8 and 6.1.1.4'
H H 0.0000 0.0000 'International Tables Vol C Tables 4.2.6.8 and 6.1.1.4'
N N 0.0061 0.0033 'International Tables Vol C Tables 4.2.6.8 and 6.1.1.4'
O O 0.0106 0.0060 'International Tables Vol C Tables 4.2.6.8 and 6.1.1.4'

loop_
_geom_angle_atom_site_label_1
_geom_angle_atom_site_label_2
_geom_angle_atom_site_label_3
_geom_angle
_geom_angle_publ_flag
N1 C1 C8 111.95(10) ?
N1 C1 C21 114.76(10) ?
C8 C1 C21 100.54(10) ?
N1 C1 C2 100.51(9) ?
C8 C1 C2 116.62(10) ?
C21 C1 C2 113.17(10) ?
C22 C2 C3 115.35(11) ?
C22 C2 C29 102.26(10) ?
C3 C2 C29 117.11(10) ?
C22 C2 C1 113.89(9) ?
C3 C2 C1 100.87(9) ?
C29 C2 C1 107.62(10) ?
C30 C3 C4 114.44(11) ?
C30 C3 C2 119.40(11) ?
C4 C3 C2 102.35(10) ?
C30 C3 H3 106.6 ?
C4 C3 H3 106.6 ?
C2 C3 H3 106.6 ?
N1 C4 C5 104.66(11) ?
N1 C4 C3 105.20(10) ?
C5 C4 C3 119.53(12) ?
N1 C4 H4 109.0 ?
C5 C4 H4 109.0 ?
C3 C4 H4 109.0 ?
C6 C5 C4 102.23(13) ?
C6 C5 H5A 111.3 ?
C4 C5 H5A 111.3 ?
C6 C5 H5B 111.3 ?
C4 C5 H5B 111.3 ?
H5A C5 H5B 109.2 ?
C5 C6 C7 103.06(12) ?
C5 C6 H6A 111.2 ?
C7 C6 H6A 111.2 ?
C5 C6 H6B 111.2 ?
C7 C6 H6B 111.2 ?
H6A C6 H6B 109.1 ?
N1 C7 C6 103.21(11) ?
N1 C7 H7A 111.1 ?
C6 C7 H7A 111.1 ?
N1 C7 H7B 111.1 ?
C6 C7 H7B 111.1 ?
H7A C7 H7B 109.1 ?
C9 C8 C13 118.86(12) ?
C9 C8 C1 129.49(12) ?
C13 C8 C1 111.53(11) ?
C10 C9 C8 119.18(13) ?
C10 C9 H9 120.4 ?
C8 C9 H9 120.4 ?
C9 C10 C11 121.49(14) ?
C9 C10 H10 119.3 ?
C11 C10 H10 119.3 ?
C12 C11 C10 120.05(14) ?
C12 C11 H11 120.0 ?
C10 C11 H11 120.0 ?
C11 C12 C13 118.56(14) ?
C11 C12 H12 120.7 ?
C13 C12 H12 120.7 ?
C12 C13 C8 121.76(13) ?
C12 C13 C14 129.15(12) ?
C8 C13 C14 108.93(11) ?
N2 C14 C21 123.96(12) ?
N2 C14 C13 126.96(12) ?
C21 C14 C13 108.86(11) ?
N2 C15 C16 118.86(12) ?
N2 C15 C20 122.05(11) ?
C16 C15 C20 119.09(13) ?
C17 C16 C15 120.07(14) ?
C17 C16 H16 120.0 ?
C15 C16 H16 120.0 ?
C16 C17 C18 120.95(13) ?
C16 C17 H17 119.5 ?
C18 C17 H17 119.5 ?
C19 C18 C17 120.37(14) ?
C19 C18 H18 119.8 ?
C17 C18 H18 119.8 ?
C18 C19 C20 120.30(14) ?
C18 C19 H19 119.9 ?
C20 C19 H19 119.9 ?
N3 C20 C19 119.22(12) ?
N3 C20 C15 121.55(12) ?
C19 C20 C15 119.20(12) ?
N3 C21 C14 123.17(11) ?
N3 C21 C1 126.56(11) ?
C14 C21 C1 109.94(11) ?
O1 C22 C23 126.68(12) ?
O1 C22 C2 125.50(12) ?
C23 C22 C2 107.79(11) ?
C28 C23 C24 120.57(14) ?
C28 C23 C22 109.86(12) ?
C24 C23 C22 129.57(14) ?
C25 C24 C23 117.65(17) ?
C25 C24 H24 121.2 ?
C23 C24 H24 121.2 ?
C24 C25 C26 121.35(15) ?
C24 C25 H25 119.3 ?
C26 C25 H25 119.3 ?
C27 C26 C25 121.32(16) ?
C27 C26 H26 119.3 ?
C25 C26 H26 119.3 ?
C26 C27 C28 117.38(16) ?
C26 C27 H27 121.3 ?
C28 C27 H27 121.3 ?
C23 C28 C27 121.61(14) ?
C23 C28 C29 109.90(12) ?
C27 C28 C29 128.49(14) ?
O2 C29 C28 125.95(12) ?
O2 C29 C2 126.77(12) ?
C28 C29 C2 107.28(11) ?
C31 C30 C35 116.97(14) ?
C31 C30 C3 125.45(13) ?
C35 C30 C3 117.58(13) ?
C30 C31 C32 121.19(16) ?
C30 C31 H31 119.4 ?
C32 C31 H31 119.4 ?
C33 C32 C31 120.94(17) ?
C33 C32 H32 119.5 ?
C31 C32 H32 119.5 ?
C32 C33 C34 118.99(16) ?
C32 C33 H33 120.5 ?
C34 C33 H33 120.5 ?
C33 C34 C35 120.16(16) ?
C33 C34 H34 119.9 ?
C35 C34 H34 119.9 ?
C34 C35 C30 121.71(16) ?
C34 C35 H35 119.1 ?
C30 C35 H35 119.1 ?
C1 N1 C7 119.50(10) y
C1 N1 C4 111.10(10) y
C7 N1 C4 109.90(10) y
C14 N2 C15 114.35(11) ?
C21 N3 C20 114.86(11) ?

loop_
_geom_bond_atom_site_label_1
_geom_bond_atom_site_label_2
_geom_bond_distance
_geom_bond_publ_flag
C1 N1 1.460(2) y
C1 C8 1.5350(17) ?
C1 C21 1.5440(17) ?
C1 C2 1.5885(17) ?
C2 C22 1.5306(17) ?
C2 C3 1.5348(17) ?
C2 C29 1.5391(17) ?
C3 C30 1.5149(18) ?
C3 C4 1.5278(19) ?
C3 H3 0.9800 ?
C4 N1 1.480(2) y
C4 C5 1.5205(19) ?
C4 H4 0.9800 ?
C5 C6 1.516(2) ?
C5 H5A 0.9700 ?
C5 H5B 0.9700 ?
C6 C7 1.518(2) ?
C6 H6A 0.9700 ?
C6 H6B 0.9700 ?
C7 N1 1.472(2) y
C7 H7A 0.9700 ?
C7 H7B 0.9700 ?
C8 C9 1.3838(19) ?
C8 C13 1.3942(18) ?
C9 C10 1.381(2) ?
C9 H9 0.9300 ?
C10 C11 1.381(2) ?
C10 H10 0.9300 ?
C11 C12 1.377(2) ?
C11 H11 0.9300 ?
C12 C13 1.3851(19) ?
C12 H12 0.9300 ?
C13 C14 1.4528(19) ?
C14 N2 1.306(2) y
C14 C21 1.4242(17) ?
C15 N2 1.368(2) ?
C15 C16 1.4098(18) ?
C15 C20 1.4149(18) ?
C16 C17 1.359(2) ?
C16 H16 0.9300 ?
C17 C18 1.393(2) ?
C17 H17 0.9300 ?
C18 C19 1.368(2) ?
C18 H18 0.9300 ?
C19 C20 1.4013(19) ?
C19 H19 0.9300 ?
C20 N3 1.381(2) y
C21 N3 1.298(2) y
C22 O1 1.205(2) y
C22 C23 1.4803(19) ?
C23 C28 1.382(2) ?
C23 C24 1.392(2) ?
C24 C25 1.377(3) ?
C24 H24 0.9300 ?
C25 C26 1.383(3) ?
C25 H25 0.9300 ?
C26 C27 1.378(2) ?
C26 H26 0.9300 ?
C27 C28 1.385(2) ?
C27 H27 0.9300 ?
C28 C29 1.4792(19) ?
C29 O2 1.202(2) y
C30 C31 1.378(2) ?
C30 C35 1.384(2) ?
C31 C32 1.385(2) ?
C31 H31 0.9300 ?
C32 C33 1.358(3) ?
C32 H32 0.9300 ?
C33 C34 1.372(3) ?
C33 H33 0.9300 ?
C34 C35 1.380(2) ?
C34 H34 0.9300 ?
C35 H35 0.9300 ?

loop_
_geom_hbond_atom_site_label_D
_geom_hbond_atom_site_label_H
_geom_hbond_atom_site_label_A
_geom_hbond_site_symmetry_A
_geom_hbond_distance_DH
_geom_hbond_distance_HA
_geom_hbond_distance_DA
_geom_hbond_angle_DHA
C3 H3 N3 . 0.98 2.49 3.178(2) 127
C9 H9 O2 . 0.93 2.54 3.229(2) 131
C16 H16 O1 3_675 0.93 2.51 3.252(2) 137
C18 H18 O2 2_645 0.93 2.57 3.344(2) 141
C19 H19 N1 2_645 0.93 2.46 3.275(2) 147

loop_
_geom_torsion_atom_site_label_1
_geom_torsion_atom_site_label_2
_geom_torsion_atom_site_label_3
_geom_torsion_atom_site_label_4
_geom_torsion
N1 C1 C2 C22 166.11(10)
C8 C1 C2 C22 -72.68(14)
C21 C1 C2 C22 43.25(14)
N1 C1 C2 C3 41.93(11)
C8 C1 C2 C3 163.14(10)
C21 C1 C2 C3 -80.93(11)
N1 C1 C2 C29 -81.29(11)
C8 C1 C2 C29 39.92(13)
C21 C1 C2 C29 155.85(10)
C22 C2 C3 C30 67.19(15)
C29 C2 C3 C30 -53.24(16)
C1 C2 C3 C30 -169.64(11)
C22 C2 C3 C4 -165.26(10)
C29 C2 C3 C4 74.31(13)
C1 C2 C3 C4 -42.09(11)
C30 C3 C4 N1 157.45(11)
C2 C3 C4 N1 26.80(12)
C30 C3 C4 C5 -85.46(15)
C2 C3 C4 C5 143.89(12)
N1 C4 C5 C6 -30.28(14)
C3 C4 C5 C6 -147.65(13)
C4 C5 C6 C7 41.04(15)
C5 C6 C7 N1 -36.05(15)
N1 C1 C8 C9 51.58(17)
C21 C1 C8 C9 173.87(13)
C2 C1 C8 C9 -63.38(17)
N1 C1 C8 C13 -124.41(11)
C21 C1 C8 C13 -2.12(13)
C2 C1 C8 C13 120.63(12)
C13 C8 C9 C10 -3.24(19)
C1 C8 C9 C10 -178.99(13)
C8 C9 C10 C11 0.8(2)
C9 C10 C11 C12 1.7(2)
C10 C11 C12 C13 -1.6(2)
C11 C12 C13 C8 -1.0(2)
C11 C12 C13 C14 173.86(14)
C9 C8 C13 C12 3.4(2)
C1 C8 C13 C12 179.88(12)
C9 C8 C13 C14 -172.35(11)
C1 C8 C13 C14 4.12(14)
C12 C13 C14 N2 -5.0(2)
C8 C13 C14 N2 170.32(13)
C12 C13 C14 C21 -179.84(14)
C8 C13 C14 C21 -4.49(14)
N2 C15 C16 C17 179.49(13)
C20 C15 C16 C17 -1.1(2)
C15 C16 C17 C18 0.0(2)
C16 C17 C18 C19 0.8(2)
C17 C18 C19 C20 -0.5(2)
C18 C19 C20 N3 177.34(13)
C18 C19 C20 C15 -0.6(2)
N2 C15 C20 N3 2.89(19)
C16 C15 C20 N3 -176.52(12)
N2 C15 C20 C19 -179.17(12)
C16 C15 C20 C19 1.42(19)
N2 C14 C21 N3 1.9(2)
C13 C14 C21 N3 176.87(11)
N2 C14 C21 C1 -171.89(12)
C13 C14 C21 C1 3.11(14)
N1 C1 C21 N3 -53.88(17)
C8 C1 C21 N3 -174.17(12)
C2 C1 C21 N3 60.69(16)
N1 C1 C21 C14 119.62(12)
C8 C1 C21 C14 -0.68(12)
C2 C1 C21 C14 -125.81(11)
C3 C2 C22 O1 34.82(17)
C29 C2 C22 O1 163.06(13)
C1 C2 C22 O1 -81.15(16)
C3 C2 C22 C23 -143.39(11)
C29 C2 C22 C23 -15.15(13)
C1 C2 C22 C23 100.63(12)
O1 C22 C23 C28 -169.94(13)
C2 C22 C23 C28 8.25(14)
O1 C22 C23 C24 11.0(2)
C2 C22 C23 C24 -170.81(14)
C28 C23 C24 C25 -3.4(2)
C22 C23 C24 C25 175.53(14)
C23 C24 C25 C26 1.8(3)
C24 C25 C26 C27 1.5(3)
C25 C26 C27 C28 -3.0(2)
C24 C23 C28 C27 1.9(2)
C22 C23 C28 C27 -177.24(13)
C24 C23 C28 C29 -177.88(13)
C22 C23 C28 C29 2.96(15)
C26 C27 C28 C23 1.3(2)
C26 C27 C28 C29 -178.89(14)
C23 C28 C29 O2 166.77(14)
C27 C28 C29 O2 -13.0(2)
C23 C28 C29 C2 -12.92(14)
C27 C28 C29 C2 167.29(14)
C22 C2 C29 O2 -162.89(14)
C3 C2 C29 O2 -35.78(19)
C1 C2 C29 O2 76.86(16)
C22 C2 C29 C28 16.79(13)
C3 C2 C29 C28 143.91(11)
C1 C2 C29 C28 -103.46(11)
C4 C3 C30 C31 -114.88(17)
C2 C3 C30 C31 6.8(2)
C4 C3 C30 C35 65.38(17)
C2 C3 C30 C35 -172.90(13)
C35 C30 C31 C32 -1.4(3)
C3 C30 C31 C32 178.86(17)
C30 C31 C32 C33 -0.2(3)
C31 C32 C33 C34 1.2(3)
C32 C33 C34 C35 -0.6(3)
C33 C34 C35 C30 -1.0(3)
C31 C30 C35 C34 2.0(2)
C3 C30 C35 C34 -178.25(15)
C8 C1 N1 C7 79.48(14)
C21 C1 N1 C7 -34.29(16)
C2 C1 N1 C7 -156.04(12)
C8 C1 N1 C4 -151.01(10)
C21 C1 N1 C4 95.22(12)
C2 C1 N1 C4 -26.53(12)
C6 C7 N1 C1 147.35(12)
C6 C7 N1 C4 17.32(15)
C5 C4 N1 C1 -126.22(12)
C3 C4 N1 C1 0.58(13)
C5 C4 N1 C7 8.20(10)
C3 C4 N1 C7 134.98(11)
C21 C14 N2 C15 -1.35(18)
C13 C14 N2 C15 -175.42(12)
C16 C15 N2 C14 178.49(12)
C20 C15 N2 C14 -0.92(18)
C14 C21 N3 C20 0.11(18)
C1 C21 N3 C20 172.80(11)
C19 C20 N3 C21 179.74(12)
C15 C20 N3 C21 -2.32(18)
